data_4086962
loop_
_publ_author_name
'Reed, Blake R.'
'Yousif, Maryam'
'Lord, Richard L.'
'McKinnon, Meaghan'
'Rochford, Jonathan'
'Groysman, Stanislav'

_publ_section_title
;
 Coordination Chemistry and Reactivity of Bis(aldimino)pyridine Nickel
 Complexes in Four Different Oxidation States
;
_journal_issue 3
_journal_name_full Organometallics
_journal_page_first 582
_journal_paper_doi 10.1021/acs.organomet.6b00793
_journal_volume 36
_journal_year 2017
_chemical_formula_sum 'C28 H34 N3 Ni0.5'
_chemical_formula_weight 441.94
_chemical_name_systematic
; 
 ? 
;
_space_group_IT_number 15
_symmetry_cell_setting monoclinic
_symmetry_space_group_name_Hall '-C 2yc'
_symmetry_space_group_name_H-M 'C 1 2/c 1'
_atom_sites_solution_hydrogens geom
_atom_sites_solution_primary direct
_atom_sites_solution_secondary difmap
_audit_creation_method SHELXL-97
_cell_angle_alpha 90.00
_cell_angle_beta 93.523(7)
_cell_angle_gamma 90.00
_cell_formula_units_Z 8
_cell_length_a 17.2771(13)
_cell_length_b 12.8993(13)
_cell_length_c 22.334(2)
_cell_measurement_reflns_used 2669
_cell_measurement_temperature 100(2)
_cell_measurement_theta_max 24.77
_cell_measurement_theta_min 1.83
_cell_volume 4968.0(8)
_computing_structure_refinement 'SHELXL-97 (Sheldrick, 1997)'
_computing_structure_solution 'SHELXS-97 (Sheldrick, 1990)'
_diffrn_ambient_temperature 100(2)
_diffrn_measured_fraction_theta_full 0.955
_diffrn_measured_fraction_theta_max 0.955
_diffrn_measurement_device_type 'Bruker Apex2'
_diffrn_radiation_monochromator graphite
_diffrn_radiation_source 'fine-focus sealed tube'
_diffrn_radiation_type MoK\a
_diffrn_radiation_wavelength 0.71073
_diffrn_reflns_av_R_equivalents 0.1224
_diffrn_reflns_av_sigmaI/netI 0.0869
_diffrn_reflns_limit_h_max 20
_diffrn_reflns_limit_h_min -20
_diffrn_reflns_limit_k_max 15
_diffrn_reflns_limit_k_min -15
_diffrn_reflns_limit_l_max 25
_diffrn_reflns_limit_l_min -25
_diffrn_reflns_number 61241
_diffrn_reflns_theta_full 24.77
_diffrn_reflns_theta_max 24.77
_diffrn_reflns_theta_min 1.83
_exptl_absorpt_coefficient_mu 0.433
_exptl_absorpt_correction_T_max 0.9580
_exptl_absorpt_correction_T_min 0.9379
_exptl_absorpt_correction_type empirical
_exptl_absorpt_process_details SADABS
_exptl_crystal_colour black
_exptl_crystal_density_diffrn 1.182
_exptl_crystal_density_method 'not measured'
_exptl_crystal_description needle
_exptl_crystal_F_000 1896
_exptl_crystal_size_max 0.15
_exptl_crystal_size_mid 0.10
_exptl_crystal_size_min 0.10
_refine_diff_density_max 0.846
_refine_diff_density_min -0.632
_refine_diff_density_rms 0.063
_refine_ls_extinction_method none
_refine_ls_goodness_of_fit_ref 0.988
_refine_ls_hydrogen_treatment constr
_refine_ls_matrix_type full
_refine_ls_number_parameters 292
_refine_ls_number_reflns 4086
_refine_ls_number_restraints 0
_refine_ls_restrained_S_all 0.988
_refine_ls_R_factor_all 0.0931
_refine_ls_R_factor_gt 0.0510
_refine_ls_shift/su_max 0.000
_refine_ls_shift/su_mean 0.000
_refine_ls_structure_factor_coef Fsqd
_refine_ls_weighting_details 'calc w=1/[\s^2^(Fo^2^)+(0.0738P)^2^+0.0000P] where P=(Fo^2^+2Fc^2^)/3'
_refine_ls_weighting_scheme calc
_refine_ls_wR_factor_gt 0.1195
_refine_ls_wR_factor_ref 0.1307
_reflns_number_gt 2669
_reflns_number_total 4086
_reflns_threshold_expression >2sigma(I)
_cod_data_source_file om6b00793_si_001.cif
_cod_data_source_block sg697_compound_3b
_cod_depositor_comments 'Adding full bibliography for 4086958--4086964.cif.'
_cod_original_sg_symbol_H-M C2/c
_cod_original_formula_sum 'C28 H34 N3 Ni0.50'
_cod_database_code 4086962

loop_
_symmetry_equiv_pos_as_xyz
'x, y, z'
'-x, y, -z+1/2'
'x+1/2, y+1/2, z'
'-x+1/2, y+1/2, -z+1/2'
'-x, -y, -z'
'x, -y, z-1/2'
'-x+1/2, -y+1/2, -z'
'x+1/2, -y+1/2, z-1/2'

loop_
_atom_site_label
_atom_site_type_symbol
_atom_site_fract_x
_atom_site_fract_y
_atom_site_fract_z
_atom_site_U_iso_or_equiv
_atom_site_adp_type
_atom_site_occupancy
_atom_site_symmetry_multiplicity
_atom_site_calc_flag
_atom_site_refinement_flags
Ni1 Ni 0.5000 0.16865(4) 0.2500 0.0224(2) Uani 1 2 d S
C18 C 0.58508(16) 0.5165(2) 0.32532(17) 0.0270(9) Uani 1 1 d .
H18 H 0.5898 0.5822 0.3066 0.032 Uiso 1 1 calc R
N1 N 0.58839(13) 0.23944(19) 0.28451(12) 0.0218(7) Uani 1 1 d .
N2 N 0.57818(13) 0.08939(18) 0.21090(13) 0.0225(7) Uani 1 1 d .
N3 N 0.47049(14) -0.0924(2) 0.11743(14) 0.0311(7) Uani 1 1 d .
C2 C 0.65643(17) 0.2023(2) 0.26942(15) 0.0228(8) Uani 1 1 d .
H2 H 0.7043 0.2314 0.2845 0.027 Uiso 1 1 calc R
C1 C 0.65317(16) 0.1172(2) 0.22958(15) 0.0223(8) Uani 1 1 d .
C3 C 0.71709(17) 0.0651(2) 0.20819(16) 0.0267(9) Uani 1 1 d .
H3 H 0.7681 0.0844 0.2222 0.032 Uiso 1 1 calc R
C4 C 0.70673(17) -0.0127(3) 0.16751(17) 0.0317(9) Uani 1 1 d .
H4 H 0.7502 -0.0468 0.1524 0.038 Uiso 1 1 calc R
C6 C 0.56904(17) 0.0090(2) 0.17105(16) 0.0241(8) Uani 1 1 d .
C7 C 0.48863(17) -0.0197(2) 0.15424(16) 0.0258(8) Uani 1 1 d .
H7 H 0.4482 0.0176 0.1716 0.031 Uiso 1 1 calc R
C8 C 0.38971(17) -0.1169(2) 0.10800(18) 0.0282(9) Uani 1 1 d .
C11 C 0.23463(18) -0.1731(3) 0.08738(18) 0.0316(9) Uani 1 1 d .
C10 C 0.27327(18) -0.1911(2) 0.14206(18) 0.0302(9) Uani 1 1 d .
H10 H 0.2459 -0.2230 0.1727 0.036 Uiso 1 1 calc R
C9 C 0.35078(18) -0.1647(2) 0.15453(17) 0.0296(9) Uani 1 1 d .
C16 C 0.58631(15) 0.3319(2) 0.31977(15) 0.0211(8) Uani 1 1 d .
C21 C 0.56983(16) 0.3252(3) 0.37983(16) 0.0254(8) Uani 1 1 d .
C22 C 0.55901(19) 0.2230(3) 0.41021(17) 0.0327(9) Uani 1 1 d .
H22A H 0.5119 0.1894 0.3929 0.049 Uiso 1 1 calc R
H22B H 0.5542 0.2342 0.4532 0.049 Uiso 1 1 calc R
H22C H 0.6039 0.1784 0.4044 0.049 Uiso 1 1 calc R
C19 C 0.57008(18) 0.5139(3) 0.38541(18) 0.0312(9) Uani 1 1 d .
C17 C 0.59365(16) 0.4283(2) 0.29095(16) 0.0223(8) Uani 1 1 d .
C23 C 0.60894(17) 0.4349(2) 0.22594(17) 0.0292(9) Uani 1 1 d .
H23A H 0.5954 0.5043 0.2108 0.044 Uiso 1 1 calc R
H23B H 0.5774 0.3831 0.2035 0.044 Uiso 1 1 calc R
H23C H 0.6640 0.4215 0.2209 0.044 Uiso 1 1 calc R
C13 C 0.35307(18) -0.0998(2) 0.05185(17) 0.0305(9) Uani 1 1 d .
C12 C 0.27528(18) -0.1278(3) 0.04202(18) 0.0343(9) Uani 1 1 d .
H12 H 0.2496 -0.1159 0.0038 0.041 Uiso 1 1 calc R
C20 C 0.56324(17) 0.4178(3) 0.41226(17) 0.0315(9) Uani 1 1 d .
H20 H 0.5539 0.4144 0.4537 0.038 Uiso 1 1 calc R
C24 C 0.5613(2) 0.6134(3) 0.4211(2) 0.0514(12) Uani 1 1 d .
H24A H 0.5456 0.5963 0.4614 0.077 Uiso 1 1 calc R
H24B H 0.5217 0.6574 0.4007 0.077 Uiso 1 1 calc R
H24C H 0.6109 0.6504 0.4242 0.077 Uiso 1 1 calc R
C5 C 0.63122(17) -0.0421(2) 0.14817(16) 0.0284(9) Uani 1 1 d .
H5 H 0.6228 -0.0964 0.1198 0.034 Uiso 1 1 calc R
C14 C 0.3909(2) -0.1891(3) 0.21411(18) 0.0384(10) Uani 1 1 d .
H14A H 0.4015 -0.1247 0.2363 0.058 Uiso 1 1 calc R
H14B H 0.4398 -0.2249 0.2081 0.058 Uiso 1 1 calc R
H14C H 0.3576 -0.2339 0.2370 0.058 Uiso 1 1 calc R
C31 C 0.7631(2) 0.2034(3) 0.4836(2) 0.0572(12) Uani 1 1 d .
H31A H 0.7999 0.1651 0.5111 0.069 Uiso 1 1 calc R
H31B H 0.7173 0.1581 0.4758 0.069 Uiso 1 1 calc R
C15 C 0.14954(18) -0.2019(3) 0.07716(19) 0.0438(11) Uani 1 1 d .
H15A H 0.1364 -0.2551 0.1062 0.066 Uiso 1 1 calc R
H15B H 0.1399 -0.2289 0.0364 0.066 Uiso 1 1 calc R
H15C H 0.1174 -0.1403 0.0824 0.066 Uiso 1 1 calc R
C30 C 0.8204(3) 0.1167(4) 0.3948(2) 0.0754(15) Uani 1 1 d .
H30A H 0.8527 0.0730 0.4221 0.113 Uiso 1 1 calc R
H30B H 0.8491 0.1339 0.3596 0.113 Uiso 1 1 calc R
H30C H 0.7729 0.0794 0.3820 0.113 Uiso 1 1 calc R
C27 C 0.7996(3) 0.2160(4) 0.4269(3) 0.0793(16) Uani 1 1 d .
H27A H 0.8476 0.2571 0.4346 0.095 Uiso 1 1 calc R
H27B H 0.7643 0.2570 0.3995 0.095 Uiso 1 1 calc R
C29 C 0.39567(19) -0.0507(3) 0.00235(18) 0.0408(10) Uani 1 1 d .
H29A H 0.4086 0.0212 0.0131 0.061 Uiso 1 1 calc R
H29B H 0.3627 -0.0518 -0.0349 0.061 Uiso 1 1 calc R
H29C H 0.4434 -0.0896 -0.0033 0.061 Uiso 1 1 calc R

loop_
_atom_site_aniso_label
_atom_site_aniso_U_11
_atom_site_aniso_U_22
_atom_site_aniso_U_33
_atom_site_aniso_U_23
_atom_site_aniso_U_13
_atom_site_aniso_U_12
Ni1 0.0083(3) 0.0261(4) 0.0328(5) 0.000 0.0017(2) 0.000
C18 0.0148(17) 0.0236(19) 0.043(3) 0.0007(17) 0.0059(16) -0.0035(13)
N1 0.0133(14) 0.0282(15) 0.024(2) 0.0036(13) 0.0011(11) 0.0010(11)
N2 0.0139(14) 0.0232(15) 0.030(2) 0.0026(13) 0.0011(11) -0.0009(11)
N3 0.0158(15) 0.0352(17) 0.043(2) -0.0081(15) 0.0046(13) -0.0030(12)
C2 0.0146(17) 0.0267(18) 0.027(2) 0.0027(16) -0.0002(14) -0.0013(13)
C1 0.0126(17) 0.0260(18) 0.028(2) 0.0067(16) 0.0006(14) 0.0008(13)
C3 0.0120(17) 0.030(2) 0.038(3) 0.0029(17) 0.0022(15) 0.0025(14)
C4 0.0182(19) 0.032(2) 0.046(3) 0.0010(18) 0.0109(16) 0.0062(14)
C6 0.0200(18) 0.0235(18) 0.029(3) 0.0022(16) 0.0007(15) -0.0015(14)
C7 0.0173(17) 0.0260(19) 0.034(3) -0.0016(17) 0.0044(15) -0.0011(14)
C8 0.0189(18) 0.0264(19) 0.040(3) -0.0097(17) 0.0082(16) -0.0008(14)
C11 0.0229(18) 0.038(2) 0.035(3) -0.0106(19) 0.0060(16) -0.0069(16)
C10 0.0257(19) 0.029(2) 0.037(3) -0.0096(17) 0.0136(17) -0.0054(14)
C9 0.0262(19) 0.0282(18) 0.035(3) -0.0074(18) 0.0064(16) -0.0032(15)
C16 0.0085(15) 0.0302(19) 0.024(2) -0.0033(17) -0.0023(13) -0.0026(13)
C21 0.0152(16) 0.036(2) 0.025(2) -0.0007(18) -0.0012(14) -0.0013(14)
C22 0.030(2) 0.039(2) 0.029(3) 0.0018(18) 0.0038(16) -0.0031(16)
C19 0.0211(18) 0.036(2) 0.037(3) -0.0081(19) 0.0075(16) -0.0060(15)
C17 0.0111(16) 0.032(2) 0.024(2) 0.0004(17) 0.0024(14) -0.0011(13)
C23 0.0159(17) 0.0304(19) 0.041(3) 0.0001(17) 0.0036(15) -0.0055(14)
C13 0.0216(19) 0.037(2) 0.033(3) -0.0081(18) 0.0083(16) -0.0062(15)
C12 0.0242(19) 0.048(2) 0.031(3) -0.0065(18) 0.0011(16) -0.0088(16)
C20 0.0208(18) 0.045(2) 0.029(3) -0.0051(19) 0.0049(15) -0.0042(16)
C24 0.055(3) 0.039(2) 0.063(4) -0.018(2) 0.024(2) -0.0111(19)
C5 0.0190(18) 0.0287(19) 0.038(3) -0.0049(16) 0.0028(15) 0.0027(14)
C14 0.036(2) 0.038(2) 0.041(3) -0.0011(18) 0.0025(18) -0.0112(16)
C31 0.032(2) 0.085(3) 0.053(4) -0.004(2) -0.008(2) 0.003(2)
C15 0.022(2) 0.061(3) 0.049(3) -0.006(2) 0.0048(18) -0.0093(17)
C30 0.089(4) 0.065(3) 0.075(4) -0.016(3) 0.020(3) 0.019(3)
C27 0.071(3) 0.089(4) 0.078(5) 0.009(3) 0.007(3) -0.003(3)
C29 0.029(2) 0.053(2) 0.041(3) -0.004(2) 0.0099(18) -0.0110(17)

loop_
_atom_type_symbol
_atom_type_description
_atom_type_scat_dispersion_real
_atom_type_scat_dispersion_imag
_atom_type_scat_source
C C 0.0033 0.0016 'International Tables Vol C Tables 4.2.6.8 and 6.1.1.4'
N N 0.0061 0.0033 'International Tables Vol C Tables 4.2.6.8 and 6.1.1.4'
Ni Ni 0.3393 1.1124 'International Tables Vol C Tables 4.2.6.8 and 6.1.1.4'
H H 0.0000 0.0000 'International Tables Vol C Tables 4.2.6.8 and 6.1.1.4'

loop_
_geom_angle_atom_site_label_1
_geom_angle_atom_site_label_2
_geom_angle_atom_site_label_3
_geom_angle
_geom_angle_site_symmetry_1
_geom_angle_site_symmetry_3
N1 Ni1 N1 122.59(15) 2_655 .
N1 Ni1 N2 82.63(10) 2_655 2_655
N1 Ni1 N2 129.31(11) . 2_655
N1 Ni1 N2 129.31(11) 2_655 .
N1 Ni1 N2 82.63(10) . .
N2 Ni1 N2 116.52(14) 2_655 .
C19 C18 C17 123.4(3) . .
C19 C18 H18 118.3 . .
C17 C18 H18 118.3 . .
C2 N1 C16 119.4(2) . .
C2 N1 Ni1 115.1(2) . .
C16 N1 Ni1 125.22(18) . .
C6 N2 C1 117.4(2) . .
C6 N2 Ni1 129.41(19) . .
C1 N2 Ni1 113.1(2) . .
C7 N3 C8 117.1(3) . .
N1 C2 C1 115.9(3) . .
N1 C2 H2 122.0 . .
C1 C2 H2 122.0 . .
N2 C1 C3 121.0(3) . .
N2 C1 C2 113.1(3) . .
C3 C1 C2 125.8(3) . .
C4 C3 C1 120.5(3) . .
C4 C3 H3 119.7 . .
C1 C3 H3 119.7 . .
C3 C4 C5 119.2(3) . .
C3 C4 H4 120.4 . .
C5 C4 H4 120.4 . .
N2 C6 C5 122.6(3) . .
N2 C6 C7 115.3(3) . .
C5 C6 C7 122.0(3) . .
N3 C7 C6 122.9(3) . .
N3 C7 H7 118.5 . .
C6 C7 H7 118.5 . .
C13 C8 C9 121.5(3) . .
C13 C8 N3 118.9(3) . .
C9 C8 N3 119.4(3) . .
C10 C11 C12 118.5(3) . .
C10 C11 C15 120.3(3) . .
C12 C11 C15 121.2(4) . .
C11 C10 C9 123.0(3) . .
C11 C10 H10 118.5 . .
C9 C10 H10 118.5 . .
C10 C9 C8 117.0(3) . .
C10 C9 C14 120.9(3) . .
C8 C9 C14 122.1(3) . .
C21 C16 C17 121.6(3) . .
C21 C16 N1 119.5(3) . .
C17 C16 N1 118.6(3) . .
C16 C21 C20 118.2(3) . .
C16 C21 C22 122.0(3) . .
C20 C21 C22 119.9(3) . .
C21 C22 H22A 109.5 . .
C21 C22 H22B 109.5 . .
H22A C22 H22B 109.5 . .
C21 C22 H22C 109.5 . .
H22A C22 H22C 109.5 . .
H22B C22 H22C 109.5 . .
C18 C19 C20 117.9(3) . .
C18 C19 C24 121.2(3) . .
C20 C19 C24 120.9(4) . .
C18 C17 C16 117.1(3) . .
C18 C17 C23 121.6(3) . .
C16 C17 C23 121.3(3) . .
C17 C23 H23A 109.5 . .
C17 C23 H23B 109.5 . .
H23A C23 H23B 109.5 . .
C17 C23 H23C 109.5 . .
H23A C23 H23C 109.5 . .
H23B C23 H23C 109.5 . .
C8 C13 C12 118.8(3) . .
C8 C13 C29 121.0(3) . .
C12 C13 C29 120.2(4) . .
C11 C12 C13 121.1(4) . .
C11 C12 H12 119.4 . .
C13 C12 H12 119.4 . .
C19 C20 C21 121.7(4) . .
C19 C20 H20 119.1 . .
C21 C20 H20 119.1 . .
C19 C24 H24A 109.5 . .
C19 C24 H24B 109.5 . .
H24A C24 H24B 109.5 . .
C19 C24 H24C 109.5 . .
H24A C24 H24C 109.5 . .
H24B C24 H24C 109.5 . .
C6 C5 C4 119.1(3) . .
C6 C5 H5 120.5 . .
C4 C5 H5 120.5 . .
C9 C14 H14A 109.5 . .
C9 C14 H14B 109.5 . .
H14A C14 H14B 109.5 . .
C9 C14 H14C 109.5 . .
H14A C14 H14C 109.5 . .
H14B C14 H14C 109.5 . .
C27 C31 C31 119.8(5) . 7_656
C27 C31 H31A 107.4 . .
C31 C31 H31A 107.4 7_656 .
C27 C31 H31B 107.4 . .
C31 C31 H31B 107.4 7_656 .
H31A C31 H31B 106.9 . .
C11 C15 H15A 109.5 . .
C11 C15 H15B 109.5 . .
H15A C15 H15B 109.5 . .
C11 C15 H15C 109.5 . .
H15A C15 H15C 109.5 . .
H15B C15 H15C 109.5 . .
C27 C30 H30A 109.5 . .
C27 C30 H30B 109.5 . .
H30A C30 H30B 109.5 . .
C27 C30 H30C 109.5 . .
H30A C30 H30C 109.5 . .
H30B C30 H30C 109.5 . .
C31 C27 C30 116.3(4) . .
C31 C27 H27A 108.2 . .
C30 C27 H27A 108.2 . .
C31 C27 H27B 108.2 . .
C30 C27 H27B 108.2 . .
H27A C27 H27B 107.4 . .
C13 C29 H29A 109.5 . .
C13 C29 H29B 109.5 . .
H29A C29 H29B 109.5 . .
C13 C29 H29C 109.5 . .
H29A C29 H29C 109.5 . .
H29B C29 H29C 109.5 . .

loop_
_geom_bond_atom_site_label_1
_geom_bond_atom_site_label_2
_geom_bond_distance
_geom_bond_site_symmetry_2
Ni1 N1 1.901(2) 2_655
Ni1 N1 1.901(2) .
Ni1 N2 1.943(2) 2_655
Ni1 N2 1.943(2) .
C18 C19 1.383(5) .
C18 C17 1.385(4) .
C18 H18 0.9500 .
N1 C2 1.332(4) .
N1 C16 1.431(4) .
N2 C6 1.369(4) .
N2 C1 1.384(4) .
N3 C7 1.274(4) .
N3 C8 1.434(4) .
C2 C1 1.412(4) .
C2 H2 0.9500 .
C1 C3 1.401(4) .
C3 C4 1.359(5) .
C3 H3 0.9500 .
C4 C5 1.401(4) .
C4 H4 0.9500 .
C6 C5 1.385(4) .
C6 C7 1.464(4) .
C7 H7 0.9500 .
C8 C13 1.387(5) .
C8 C9 1.413(5) .
C11 C10 1.375(5) .
C11 C12 1.396(5) .
C11 C15 1.520(4) .
C10 C9 1.393(4) .
C10 H10 0.9500 .
C9 C14 1.496(5) .
C16 C21 1.391(5) .
C16 C17 1.409(4) .
C21 C20 1.404(5) .
C21 C22 1.500(5) .
C22 H22A 0.9800 .
C22 H22B 0.9800 .
C22 H22C 0.9800 .
C19 C20 1.386(5) .
C19 C24 1.523(5) .
C17 C23 1.494(5) .
C23 H23A 0.9800 .
C23 H23B 0.9800 .
C23 H23C 0.9800 .
C13 C12 1.396(4) .
C13 C29 1.505(5) .
C12 H12 0.9500 .
C20 H20 0.9500 .
C24 H24A 0.9800 .
C24 H24B 0.9800 .
C24 H24C 0.9800 .
C5 H5 0.9500 .
C14 H14A 0.9800 .
C14 H14B 0.9800 .
C14 H14C 0.9800 .
C31 C27 1.458(6) .
C31 C31 1.493(8) 7_656
C31 H31A 0.9900 .
C31 H31B 0.9900 .
C15 H15A 0.9800 .
C15 H15B 0.9800 .
C15 H15C 0.9800 .
C30 C27 1.521(6) .
C30 H30A 0.9800 .
C30 H30B 0.9800 .
C30 H30C 0.9800 .
C27 H27A 0.9900 .
C27 H27B 0.9900 .
C29 H29A 0.9800 .
C29 H29B 0.9800 .
C29 H29C 0.9800 .

loop_
_geom_torsion_atom_site_label_1
_geom_torsion_atom_site_label_2
_geom_torsion_atom_site_label_3
_geom_torsion_atom_site_label_4
_geom_torsion
_geom_torsion_site_symmetry_1
N1 Ni1 N1 C2 -135.2(2) 2_655
N2 Ni1 N1 C2 115.8(2) 2_655
N2 Ni1 N1 C2 -2.7(2) .
N1 Ni1 N1 C16 39.0(2) 2_655
N2 Ni1 N1 C16 -70.0(3) 2_655
N2 Ni1 N1 C16 171.5(3) .
N1 Ni1 N2 C6 -53.0(3) 2_655
N1 Ni1 N2 C6 -179.6(3) .
N2 Ni1 N2 C6 49.9(2) 2_655
N1 Ni1 N2 C1 130.6(2) 2_655
N1 Ni1 N2 C1 4.0(2) .
N2 Ni1 N2 C1 -126.5(2) 2_655
C16 N1 C2 C1 -173.7(3) .
Ni1 N1 C2 C1 0.8(4) .
C6 N2 C1 C3 0.3(4) .
Ni1 N2 C1 C3 177.1(2) .
C6 N2 C1 C2 178.5(3) .
Ni1 N2 C1 C2 -4.6(3) .
N1 C2 C1 N2 2.5(4) .
N1 C2 C1 C3 -179.3(3) .
N2 C1 C3 C4 1.4(5) .
C2 C1 C3 C4 -176.7(3) .
C1 C3 C4 C5 -1.5(5) .
C1 N2 C6 C5 -1.8(5) .
Ni1 N2 C6 C5 -178.1(2) .
C1 N2 C6 C7 178.0(3) .
Ni1 N2 C6 C7 1.8(4) .
C8 N3 C7 C6 176.0(3) .
N2 C6 C7 N3 179.6(3) .
C5 C6 C7 N3 -0.5(5) .
C7 N3 C8 C13 114.7(4) .
C7 N3 C8 C9 -69.7(4) .
C12 C11 C10 C9 1.1(5) .
C15 C11 C10 C9 -178.8(3) .
C11 C10 C9 C8 0.2(5) .
C11 C10 C9 C14 -178.0(3) .
C13 C8 C9 C10 -1.8(5) .
N3 C8 C9 C10 -177.2(3) .
C13 C8 C9 C14 176.4(3) .
N3 C8 C9 C14 1.0(5) .
C2 N1 C16 C21 -106.6(3) .
Ni1 N1 C16 C21 79.5(3) .
C2 N1 C16 C17 79.5(4) .
Ni1 N1 C16 C17 -94.4(3) .
C17 C16 C21 C20 -2.2(4) .
N1 C16 C21 C20 -176.0(2) .
C17 C16 C21 C22 177.7(3) .
N1 C16 C21 C22 4.0(4) .
C17 C18 C19 C20 -0.1(5) .
C17 C18 C19 C24 179.9(3) .
C19 C18 C17 C16 0.1(4) .
C19 C18 C17 C23 179.3(3) .
C21 C16 C17 C18 1.1(4) .
N1 C16 C17 C18 174.9(2) .
C21 C16 C17 C23 -178.1(3) .
N1 C16 C17 C23 -4.3(4) .
C9 C8 C13 C12 1.9(5) .
N3 C8 C13 C12 177.3(3) .
C9 C8 C13 C29 -178.8(3) .
N3 C8 C13 C29 -3.4(5) .
C10 C11 C12 C13 -1.0(5) .
C15 C11 C12 C13 178.9(3) .
C8 C13 C12 C11 -0.5(5) .
C29 C13 C12 C11 -179.8(3) .
C18 C19 C20 C21 -1.1(5) .
C24 C19 C20 C21 178.9(3) .
C16 C21 C20 C19 2.2(4) .
C22 C21 C20 C19 -177.7(3) .
N2 C6 C5 C4 1.7(5) .
C7 C6 C5 C4 -178.1(3) .
C3 C4 C5 C6 0.0(5) .
C31 C31 C27 C30 -176.8(5) 7_656
